data_4062907
loop_
_publ_author_name
'Song, Li-Cheng'
'Yang, Zhi-Yong'
'Bian, Hong-Zhu'
'Hu, Qing-Mei'

_publ_section_title
;
 Novel Single and Double Diiron Oxadithiolates as Models for
 the Active Site of [Fe]-Only Hydrogenases
;
_journal_coden_ASTM ORGND7
_journal_issue 13
_journal_name_full Organometallics
_journal_page_first 3082
_journal_page_last 3084
_journal_paper_doi 10.1021/om049752i
_journal_volume 23
_journal_year 2004
_chemical_formula_sum 'C8 H4 Fe2 O7 S2'
_chemical_formula_weight 387.93
_space_group_IT_number 11
_symmetry_cell_setting monoclinic
_symmetry_space_group_name_Hall '-P 2yb'
_symmetry_space_group_name_H-M 'P 1 21/m 1'
_cell_angle_alpha 90.00
_cell_angle_beta 109.421(6)
_cell_angle_gamma 90.00
_cell_formula_units_Z 2
_cell_length_a 6.833(3)
_cell_length_b 13.633(6)
_cell_length_c 7.711(3)
_cell_measurement_temperature 293(2)
_cell_volume 677.4(5)
_diffrn_ambient_temperature 293(2)
_exptl_crystal_density_diffrn 1.902
_cod_depositor_comments
;
The following automatic conversions were performed:
'_symmetry_cell_setting' value 'Monoclinic' changed to 'monoclinic'
according to '/home/saulius/struct/CIF-dictionaries/cif_core.dic'
dictionary named 'cif_core.dic' version 2.4.1 from 2010-06-29.

Automatic conversion script
Id: cif_fix_enum 1527 2010-12-29 10:47:43Z saulius 

 Updated bibliographic information.

 Antanas Vaitkus,
 2019-09-24
;
_cod_original_sg_symbol_H-M 'P 21/m'
_cod_database_code 4062907

loop_
_symmetry_equiv_pos_as_xyz
'x, y, z'
'-x, y+1/2, -z'
'-x, -y, -z'
'x, -y-1/2, z'

loop_
_atom_site_label
_atom_site_type_symbol
_atom_site_fract_x
_atom_site_fract_y
_atom_site_fract_z
_atom_site_U_iso_or_equiv
_atom_site_adp_type
_atom_site_occupancy
_atom_site_symmetry_multiplicity
_atom_site_calc_flag
_atom_site_refinement_flags
_atom_site_disorder_assembly
_atom_site_disorder_group
Fe1 Fe 0.21490(6) 0.15789(3) 0.27838(5) 0.03662(15) Uani 1 1 d . . .
S1 S 0.45736(14) 0.2500 0.48308(13) 0.0413(3) Uani 1 2 d S . .
S2 S -0.01442(14) 0.2500 0.35943(13) 0.0383(3) Uani 1 2 d S . .
C1 C 0.4052(5) 0.1263(2) 0.1738(4) 0.0507(8) Uani 1 1 d . . .
O1 O 0.5230(4) 0.1060(2) 0.1042(3) 0.0800(8) Uani 1 1 d . . .
C2 C 0.0107(5) 0.1306(2) 0.0680(4) 0.0479(8) Uani 1 1 d . . .
O2 O -0.1178(4) 0.11433(18) -0.0667(3) 0.0722(7) Uani 1 1 d . . .
C3 C 0.2205(5) 0.0462(2) 0.4039(4) 0.0502(8) Uani 1 1 d . . .
O3 O 0.2255(4) -0.02435(18) 0.4841(4) 0.0782(8) Uani 1 1 d . . .
C4 C 0.4138(6) 0.2500 0.7045(5) 0.0571(13) Uani 1 2 d S . 1
H4A H 0.4100 0.3167 0.7434 0.069 Uiso 0.50 1 d PR . 1
H4B H 0.5303 0.2185 0.7930 0.069 Uiso 0.50 1 d PR . 1
C5 C 0.0510(7) 0.2500 0.6105(6) 0.0536(12) Uani 1 2 d S . 1
H5A H -0.0608 0.2190 0.6390 0.064 Uiso 0.50 1 d PR . 1
H5B H 0.0596 0.3167 0.6524 0.064 Uiso 0.50 1 d PR . 1
O4 O 0.2324(6) 0.2015(3) 0.7078(5) 0.0576(12) Uani 0.50 1 d P . 1

loop_
_atom_site_aniso_label
_atom_site_aniso_U_11
_atom_site_aniso_U_22
_atom_site_aniso_U_33
_atom_site_aniso_U_23
_atom_site_aniso_U_13
_atom_site_aniso_U_12
Fe1 0.0383(2) 0.0347(3) 0.0364(2) -0.00023(19) 0.01187(17) 0.0009(2)
S1 0.0318(5) 0.0507(7) 0.0384(6) 0.000 0.0074(4) 0.000
S2 0.0324(5) 0.0452(7) 0.0370(5) 0.000 0.0110(4) 0.000
C1 0.056(2) 0.052(2) 0.0438(18) -0.0044(16) 0.0163(16) 0.0017(17)
O1 0.0753(17) 0.102(2) 0.0776(18) -0.0126(16) 0.0453(15) 0.0082(16)
C2 0.055(2) 0.0425(19) 0.0486(18) -0.0058(15) 0.0201(16) 0.0017(15)
O2 0.0651(15) 0.0876(19) 0.0518(14) -0.0184(13) 0.0031(12) -0.0033(13)
C3 0.0476(19) 0.050(2) 0.0519(19) 0.0030(16) 0.0143(15) 0.0034(16)
O3 0.0875(19) 0.0554(17) 0.0924(19) 0.0315(15) 0.0309(15) 0.0087(14)
C4 0.041(3) 0.089(4) 0.037(2) 0.000 0.0071(19) 0.000
C5 0.055(3) 0.073(3) 0.039(2) 0.000 0.024(2) 0.000
O4 0.051(3) 0.085(3) 0.037(2) 0.018(2) 0.015(2) 0.009(2)

loop_
_geom_bond_atom_site_label_1
_geom_bond_atom_site_label_2
_geom_bond_distance
_geom_bond_site_symmetry_2
_geom_bond_publ_flag
Fe1 C2 1.792(3) . ?
Fe1 C1 1.795(3) . ?
Fe1 C3 1.798(3) . ?
Fe1 S1 2.2526(10) . ?
Fe1 S2 2.2526(11) . ?
Fe1 Fe1 2.5113(13) 4_565 ?
S1 C4 1.828(4) . ?
S1 Fe1 2.2526(10) 4_565 ?
S2 C5 1.836(4) . ?
S2 Fe1 2.2526(11) 4_565 ?
C1 O1 1.140(4) . ?
C2 O2 1.137(3) . ?
C3 O3 1.137(4) . ?
C4 O4 1.413(5) 4_565 ?
C4 O4 1.413(5) . ?
C4 H4A 0.9608 . ?
C4 H4B 0.9605 . ?
C5 O4 1.385(5) 4_565 ?
C5 O4 1.385(5) . ?
C5 H5A 0.9605 . ?
C5 H5B 0.9607 . ?
O4 O4 1.322(9) 4_565 ?
